data_2020067
loop_
_publ_author_name
'Subbulakshmi, Karanth N.'
'Narayana, Badiadka'
'Yathirajan, Hemmige S.'
'Akkurt, Mehmet'
'\,Celik, \"Omer'
'Ersanl\?i, Cem C\"uneyt'
'Glidewell, Christopher'

_publ_section_title
;
 Dihydrooxazolones and dihydroimidazolones derived from acylglycines:
 syntheses, molecular strctures and supramolecular assembly
;
_journal_coeditor_code SK3595
_journal_issue 8
_journal_name_full 'Acta Crystallographica Section C'
_journal_page_first
;
;
_journal_paper_doi 10.1107/S2053229615013637
_journal_volume 71
_journal_year 2015
_chemical_formula_iupac 'C17 H13 N O2'
_chemical_formula_moiety 'C17 H13 N O2'
_chemical_formula_sum 'C17 H13 N O2'
_chemical_formula_weight 263.28
_chemical_name_systematic
;
4-Benzylidene-2-(4-methylphenyl)-1,3-oxazol-5(4<i>H</i>)-one
;
_space_group_crystal_system triclinic
_space_group_IT_number 2
_space_group_name_Hall '-P 1'
_space_group_name_H-M_alt 'P -1'
_symmetry_space_group_name_Hall '-P 1'
_symmetry_space_group_name_H-M 'P -1'
_atom_sites_solution_hydrogens geom
_audit_creation_method SHELXL2014
_cell_angle_alpha 109.136(4)
_cell_angle_beta 109.397(4)
_cell_angle_gamma 97.320(4)
_cell_formula_units_Z 2
_cell_length_a 7.9940(4)
_cell_length_b 9.0648(4)
_cell_length_c 10.7692(6)
_cell_measurement_reflns_used 3867
_cell_measurement_temperature 296(2)
_cell_measurement_theta_max 30.596
_cell_measurement_theta_min 2.183
_cell_volume 670.52(7)
_computing_cell_refinement
;
SAINT (Bruker, 2007)
;
_computing_data_collection
;
APEX2 (Bruker, 2007)
;
_computing_data_reduction
;
SAINT (Bruker, 2007)
;
_computing_molecular_graphics
;
PLATON (Spek, 2009)
;
_computing_publication_material
;
SHELXL2014 (Sheldrick, 2015) and PLATON (Spek, 2009)
;
_computing_structure_refinement
;
SHELXL2014 (Sheldrick, 2015)
;
_computing_structure_solution
;
SHELXS97 (Sheldrick, 2008)
;
_diffrn_ambient_temperature 296(2)
_diffrn_measured_fraction_theta_full 0.963
_diffrn_measured_fraction_theta_max 0.958
_diffrn_measurement_device_type 'Bruker APEXII CCD'
_diffrn_measurement_method '\f and \w scans'
_diffrn_radiation_monochromator graphite
_diffrn_radiation_type MoK\a
_diffrn_radiation_wavelength 0.71073
_diffrn_reflns_av_R_equivalents 0.0429
_diffrn_reflns_limit_h_max 10
_diffrn_reflns_limit_h_min -10
_diffrn_reflns_limit_k_max 11
_diffrn_reflns_limit_k_min -11
_diffrn_reflns_limit_l_max 13
_diffrn_reflns_limit_l_min -13
_diffrn_reflns_number 10476
_diffrn_reflns_theta_full 25.242
_diffrn_reflns_theta_max 26.548
_diffrn_reflns_theta_min 2.183
_diffrn_standards_number 0
_exptl_absorpt_coefficient_mu 0.086
_exptl_absorpt_correction_type none
_exptl_crystal_colour yellow
_exptl_crystal_density_diffrn 1.304
_exptl_crystal_description block
_exptl_crystal_F_000 276
_exptl_crystal_size_max 0.200
_exptl_crystal_size_mid 0.150
_exptl_crystal_size_min 0.150
_refine_diff_density_max 0.156
_refine_diff_density_min -0.205
_refine_ls_extinction_method none
_refine_ls_goodness_of_fit_ref 1.002
_refine_ls_hydrogen_treatment constr
_refine_ls_matrix_type full
_refine_ls_number_parameters 182
_refine_ls_number_reflns 2677
_refine_ls_number_restraints 0
_refine_ls_restrained_S_all 1.002
_refine_ls_R_factor_all 0.0940
_refine_ls_R_factor_gt 0.0515
_refine_ls_shift/su_max 0.000
_refine_ls_shift/su_mean 0.000
_refine_ls_structure_factor_coef Fsqd
_refine_ls_weighting_details 'w=1/[\s^2^(Fo^2^)+(0.0761P)^2^+0.0683P] where P=(Fo^2^+2Fc^2^)/3'
_refine_ls_weighting_scheme calc
_refine_ls_wR_factor_gt 0.1257
_refine_ls_wR_factor_ref 0.1503
_reflns_number_gt 1604
_reflns_number_total 2677
_reflns_threshold_expression 'I > 2\s(I)'
_cod_data_source_file sk3595sup1.cif
_cod_data_source_block I
_cod_original_cell_volume 670.52(6)
_cod_database_code 2020067
_shelx_space_group_comment
;
The symmetry employed for this shelxl refinement is uniquely defined
by the following loop, which should always be used as a source of
symmetry information in preference to the above space-group names.
They are only intended as comments.
;
_shelx_estimated_absorpt_t_min 0.983
_shelx_estimated_absorpt_t_max 0.987
_shelxl_version_number 2.014

loop_
_space_group_symop_operation_xyz
'x, y, z'
'-x, -y, -z'

loop_
_atom_site_type_symbol
_atom_site_label
_atom_site_fract_x
_atom_site_fract_y
_atom_site_fract_z
_atom_site_U_iso_or_equiv
_atom_site_adp_type
_atom_site_calc_flag
_atom_site_occupancy
O O1 0.70957(17) 0.40830(15) 0.36192(16) 0.0593(4) Uani d 1
C C2 0.6065(3) 0.5197(2) 0.3523(2) 0.0505(5) Uani d 1
N N3 0.4795(2) 0.48433(17) 0.22867(19) 0.0521(5) Uani d 1
C C4 0.4878(3) 0.3349(2) 0.1400(2) 0.0498(5) Uani d 1
C C5 0.6352(3) 0.2843(2) 0.2259(2) 0.0571(6) Uani d 1
O O51 0.6940(2) 0.16734(17) 0.19946(18) 0.0769(5) Uani d 1
C C21 0.6518(3) 0.6603(2) 0.4828(2) 0.0506(5) Uani d 1
C C22 0.8097(3) 0.6992(2) 0.6047(3) 0.0640(6) Uani d 1
H H22 0.8910 0.6344 0.6043 0.077 Uiso calc 1
C C23 0.8463(3) 0.8339(3) 0.7263(3) 0.0694(7) Uani d 1
H H23 0.9528 0.8585 0.8072 0.083 Uiso calc 1
C C24 0.7297(3) 0.9332(2) 0.7316(2) 0.0610(6) Uani d 1
C C25 0.5731(3) 0.8932(3) 0.6093(3) 0.0686(7) Uani d 1
H H25 0.4915 0.9576 0.6100 0.082 Uiso calc 1
C C26 0.5354(3) 0.7603(2) 0.4867(2) 0.0631(6) Uani d 1
H H26 0.4301 0.7373 0.4054 0.076 Uiso calc 1
C C27 0.7713(3) 1.0800(3) 0.8651(3) 0.0835(8) Uani d 1
H H27A 0.9011 1.1308 0.9102 0.125 Uiso calc 1
H H27B 0.7329 1.0478 0.9301 0.125 Uiso calc 1
H H27C 0.7063 1.1551 0.8403 0.125 Uiso calc 1
C C47 0.3884(3) 0.2493(2) -0.0013(2) 0.0525(5) Uani d 1
H H47 0.4138 0.1510 -0.0395 0.063 Uiso calc 1
C C41 0.2476(2) 0.2869(2) -0.1029(2) 0.0497(5) Uani d 1
C C42 0.1943(3) 0.4306(2) -0.0667(2) 0.0588(6) Uani d 1
H H42 0.2483 0.5073 0.0272 0.071 Uiso calc 1
C C43 0.0620(3) 0.4589(3) -0.1697(3) 0.0688(7) Uani d 1
H H43 0.0268 0.5547 -0.1446 0.083 Uiso calc 1
C C44 -0.0188(3) 0.3478(3) -0.3093(3) 0.0705(7) Uani d 1
H H44 -0.1075 0.3686 -0.3782 0.085 Uiso calc 1
C C45 0.0319(3) 0.2058(3) -0.3466(3) 0.0724(7) Uani d 1
H H45 -0.0231 0.1298 -0.4408 0.087 Uiso calc 1
C C46 0.1641(3) 0.1761(2) -0.2448(2) 0.0616(6) Uani d 1
H H46 0.1983 0.0800 -0.2712 0.074 Uiso calc 1

loop_
_atom_site_aniso_label
_atom_site_aniso_U_11
_atom_site_aniso_U_22
_atom_site_aniso_U_33
_atom_site_aniso_U_12
_atom_site_aniso_U_13
_atom_site_aniso_U_23
O1 0.0652(8) 0.0530(8) 0.0530(10) 0.0193(6) 0.0151(7) 0.0203(7)
C2 0.0557(11) 0.0453(10) 0.0510(14) 0.0127(8) 0.0189(10) 0.0223(10)
N3 0.0572(9) 0.0476(9) 0.0458(12) 0.0134(7) 0.0154(9) 0.0169(8)
C4 0.0553(10) 0.0444(10) 0.0512(14) 0.0145(8) 0.0225(10) 0.0189(10)
C5 0.0609(12) 0.0518(11) 0.0528(15) 0.0142(9) 0.0203(11) 0.0163(10)
O51 0.0874(10) 0.0625(9) 0.0763(13) 0.0387(8) 0.0253(9) 0.0226(9)
C21 0.0559(11) 0.0461(10) 0.0479(14) 0.0108(8) 0.0186(10) 0.0197(10)
C22 0.0701(13) 0.0583(12) 0.0551(16) 0.0209(10) 0.0151(12) 0.0210(11)
C23 0.0726(13) 0.0659(13) 0.0496(16) 0.0127(11) 0.0085(11) 0.0167(12)
C24 0.0724(14) 0.0551(11) 0.0496(15) 0.0060(10) 0.0262(12) 0.0160(10)
C25 0.0724(14) 0.0641(13) 0.0654(17) 0.0230(11) 0.0273(13) 0.0192(12)
C26 0.0596(12) 0.0622(12) 0.0503(15) 0.0141(10) 0.0116(11) 0.0129(11)
C27 0.0981(18) 0.0723(15) 0.0578(18) 0.0059(13) 0.0320(15) 0.0044(13)
C47 0.0583(11) 0.0435(10) 0.0524(15) 0.0128(8) 0.0234(11) 0.0141(10)
C41 0.0510(10) 0.0472(10) 0.0471(14) 0.0094(8) 0.0190(9) 0.0159(9)
C42 0.0680(12) 0.0519(11) 0.0491(15) 0.0159(10) 0.0180(11) 0.0163(10)
C43 0.0787(14) 0.0605(13) 0.0659(18) 0.0239(11) 0.0233(13) 0.0269(13)
C44 0.0684(13) 0.0759(15) 0.0623(18) 0.0145(11) 0.0135(12) 0.0360(13)
C45 0.0837(15) 0.0652(14) 0.0479(15) 0.0101(12) 0.0119(12) 0.0161(12)
C46 0.0682(13) 0.0528(11) 0.0501(15) 0.0139(10) 0.0164(11) 0.0120(11)

loop_
_atom_type_symbol
_atom_type_description
_atom_type_scat_dispersion_real
_atom_type_scat_dispersion_imag
_atom_type_scat_source
C C 0.0033 0.0016 'International Tables Vol C Tables 4.2.6.8 and 6.1.1.4'
H H 0.0000 0.0000 'International Tables Vol C Tables 4.2.6.8 and 6.1.1.4'
N N 0.0061 0.0033 'International Tables Vol C Tables 4.2.6.8 and 6.1.1.4'
O O 0.0106 0.0060 'International Tables Vol C Tables 4.2.6.8 and 6.1.1.4'

loop_
_geom_angle_atom_site_label_1
_geom_angle_atom_site_label_2
_geom_angle_atom_site_label_3
_geom_angle
C2 O1 C5 105.27(15)
N3 C2 O1 115.84(17)
N3 C2 C21 127.46(17)
O1 C2 C21 116.69(18)
C2 N3 C4 105.54(16)
C47 C4 N3 128.79(18)
C47 C4 C5 122.91(18)
N3 C4 C5 108.24(18)
O51 C5 O1 121.5(2)
O51 C5 C4 133.4(2)
O1 C5 C4 105.09(16)
C26 C21 C22 118.38(19)
C26 C21 C2 119.35(18)
C22 C21 C2 122.26(18)
C23 C22 C21 120.1(2)
C23 C22 H22 120.0
C21 C22 H22 120.0
C24 C23 C22 121.9(2)
C24 C23 H23 119.1
C22 C23 H23 119.1
C23 C24 C25 117.4(2)
C23 C24 C27 121.4(2)
C25 C24 C27 121.2(2)
C26 C25 C24 121.4(2)
C26 C25 H25 119.3
C24 C25 H25 119.3
C25 C26 C21 120.8(2)
C25 C26 H26 119.6
C21 C26 H26 119.6
C24 C27 H27A 109.5
C24 C27 H27B 109.5
H27A C27 H27B 109.5
C24 C27 H27C 109.5
H27A C27 H27C 109.5
H27B C27 H27C 109.5
C4 C47 C41 129.84(18)
C4 C47 H47 115.1
C41 C47 H47 115.1
C46 C41 C42 118.0(2)
C46 C41 C47 118.48(18)
C42 C41 C47 123.49(19)
C43 C42 C41 120.1(2)
C43 C42 H42 120.0
C41 C42 H42 120.0
C44 C43 C42 120.9(2)
C44 C43 H43 119.5
C42 C43 H43 119.5
C45 C44 C43 119.7(2)
C45 C44 H44 120.2
C43 C44 H44 120.2
C44 C45 C46 120.0(2)
C44 C45 H45 120.0
C46 C45 H45 120.0
C45 C46 C41 121.3(2)
C45 C46 H46 119.4
C41 C46 H46 119.4

loop_
_geom_bond_atom_site_label_1
_geom_bond_atom_site_label_2
_geom_bond_distance
O1 C2 1.391(2)
O1 C5 1.391(2)
C2 N3 1.283(2)
C2 C21 1.449(3)
N3 C4 1.403(2)
C4 C47 1.346(3)
C4 C5 1.465(3)
C5 O51 1.202(2)
C21 C26 1.380(3)
C21 C22 1.387(3)
C22 C23 1.378(3)
C22 H22 0.9300
C23 C24 1.377(3)
C23 H23 0.9300
C24 C25 1.382(3)
C24 C27 1.505(3)
C25 C26 1.373(3)
C25 H25 0.9300
C26 H26 0.9300
C27 H27A 0.9600
C27 H27B 0.9600
C27 H27C 0.9600
C47 C41 1.451(3)
C47 H47 0.9300
C41 C46 1.391(3)
C41 C42 1.396(3)
C42 C43 1.376(3)
C42 H42 0.9300
C43 C44 1.374(3)
C43 H43 0.9300
C44 C45 1.373(3)
C44 H44 0.9300
C45 C46 1.374(3)
C45 H45 0.9300
C46 H46 0.9300

loop_
_geom_torsion_atom_site_label_1
_geom_torsion_atom_site_label_2
_geom_torsion_atom_site_label_3
_geom_torsion_atom_site_label_4
_geom_torsion
C5 O1 C2 N3 -1.0(2)
C5 O1 C2 C21 177.85(16)
O1 C2 N3 C4 0.5(2)
C21 C2 N3 C4 -178.25(18)
C2 N3 C4 C47 -177.0(2)
C2 N3 C4 C5 0.2(2)
C2 O1 C5 O51 -179.17(19)
C2 O1 C5 C4 1.0(2)
C47 C4 C5 O51 -3.2(4)
N3 C4 C5 O51 179.4(2)
C47 C4 C5 O1 176.57(17)
N3 C4 C5 O1 -0.8(2)
N3 C2 C21 C26 9.9(3)
O1 C2 C21 C26 -168.84(17)
N3 C2 C21 C22 -169.7(2)
O1 C2 C21 C22 11.6(3)
C26 C21 C22 C23 0.7(3)
C2 C21 C22 C23 -179.7(2)
C21 C22 C23 C24 0.0(4)
C22 C23 C24 C25 -0.2(4)
C22 C23 C24 C27 -180.0(2)
C23 C24 C25 C26 -0.4(3)
C27 C24 C25 C26 179.4(2)
C24 C25 C26 C21 1.2(4)
C22 C21 C26 C25 -1.3(3)
C2 C21 C26 C25 179.10(19)
N3 C4 C47 C41 1.3(4)
C5 C4 C47 C41 -175.50(18)
C4 C47 C41 C46 -179.7(2)
C4 C47 C41 C42 1.9(3)
C46 C41 C42 C43 0.4(3)
C47 C41 C42 C43 178.81(19)
C41 C42 C43 C44 -0.4(3)
C42 C43 C44 C45 0.5(4)
C43 C44 C45 C46 -0.5(4)
C44 C45 C46 C41 0.5(4)
C42 C41 C46 C45 -0.5(3)
C47 C41 C46 C45 -179.0(2)

_cod_database_fobs_code 2020067
